data_7160711
loop_
_publ_author_name
'Zhang, Xiang'
'Zhang, Bin'
'Wang, Ya-Peng'
'Tang, Mei-Ling'
'Zhang, Qian-Xi'
'Liu, Hao'
'Hu, Jia-Tao'
'Qi, Ting'
'Li, Jun-Long'

_publ_section_title
;
 Diastereoconvergence in NHC/photo dual-catalysis: stereoselective
 boroacylation of internal electron-poor alkenes.
;
_journal_issue 42
_journal_name_full 'Organic &amp; biomolecular chemistry'
_journal_page_first 9624
_journal_page_last 9634
_journal_paper_doi 10.1039/d5ob01110h
_journal_volume 23
_journal_year 2025
_chemical_formula_moiety 'C23 H27 B N2 O4'
_chemical_formula_sum 'C23 H26 B N2 O4'
_chemical_formula_weight 405.27
_space_group_crystal_system monoclinic
_space_group_IT_number 14
_space_group_name_Hall '-P 2ybc'
_space_group_name_H-M_alt 'P 1 21/c 1'
_atom_sites_solution_hydrogens geom
_atom_sites_solution_primary dual
_audit_creation_date 2024-10-17
_audit_creation_method
;
Olex2 1.3
(compiled 2020.11.12 svn.r5f609507 for OlexSys, GUI svn.r6408)
;
_audit_update_record
;
2024-10-25 deposited with the CCDC.	2025-08-20 downloaded from the CCDC.
;
_cell_angle_alpha 90
_cell_angle_beta 101.632(2)
_cell_angle_gamma 90
_cell_formula_units_Z 4
_cell_length_a 9.3194(5)
_cell_length_b 16.4785(8)
_cell_length_c 14.8376(6)
_cell_measurement_reflns_used 7610
_cell_measurement_temperature 270(2)
_cell_measurement_theta_max 26.870
_cell_measurement_theta_min 2.231
_cell_volume 2231.81(19)
_computing_cell_refinement 'SAINT V8.40B (?, 2016)'
_computing_data_reduction 'SAINT V8.40B (?, 2016)'
_computing_molecular_graphics 'Olex2 1.3 (Dolomanov et al., 2009)'
_computing_publication_material 'Olex2 1.3 (Dolomanov et al., 2009)'
_computing_structure_refinement 'SHELXL 2014/7 (Sheldrick, 2015)'
_computing_structure_solution 'SHELXT 2018/2 (Sheldrick, 2018)'
_diffrn_ambient_temperature 270.0
_diffrn_measured_fraction_theta_full 1.000
_diffrn_measured_fraction_theta_max 0.999
_diffrn_measurement_device_type 'Bruker APEX-II CCD'
_diffrn_measurement_method '\f and \w scans'
_diffrn_radiation_type MoK\a
_diffrn_radiation_wavelength 0.71073
_diffrn_reflns_av_R_equivalents 0.0779
_diffrn_reflns_av_unetI/netI 0.0405
_diffrn_reflns_Laue_measured_fraction_full 1.000
_diffrn_reflns_Laue_measured_fraction_max 0.999
_diffrn_reflns_limit_h_max 12
_diffrn_reflns_limit_h_min -12
_diffrn_reflns_limit_k_max 19
_diffrn_reflns_limit_k_min -21
_diffrn_reflns_limit_l_max 19
_diffrn_reflns_limit_l_min -19
_diffrn_reflns_number 37385
_diffrn_reflns_point_group_measured_fraction_full 1.000
_diffrn_reflns_point_group_measured_fraction_max 0.999
_diffrn_reflns_theta_full 25.242
_diffrn_reflns_theta_max 27.526
_diffrn_reflns_theta_min 2.231
_diffrn_source_current 1.4
_diffrn_source_power 0.07
_diffrn_source_voltage 50.0
_diffrn_standards_number 0
_exptl_absorpt_coefficient_mu 0.082
_exptl_absorpt_correction_T_max 0.7456
_exptl_absorpt_correction_T_min 0.6658
_exptl_absorpt_correction_type multi-scan
_exptl_absorpt_process_details
;
SADABS-2016/2 (Bruker,2016/2) was used for absorption correction.
wR2(int) was 0.0878 before and 0.0607 after correction.
The Ratio of minimum to maximum transmission is 0.8930.
The \l/2 correction factor is Not present.
;
_exptl_crystal_colour 'clear light colourless'
_exptl_crystal_colour_lustre clear
_exptl_crystal_colour_modifier light
_exptl_crystal_colour_primary colourless
_exptl_crystal_density_diffrn 1.206
_exptl_crystal_description block
_exptl_crystal_F_000 860
_exptl_crystal_size_max 0.42
_exptl_crystal_size_mid 0.19
_exptl_crystal_size_min 0.16
_refine_diff_density_max 0.202
_refine_diff_density_min -0.151
_refine_diff_density_rms 0.037
_refine_ls_extinction_coef 0.0091(14)
_refine_ls_extinction_expression Fc^*^=kFc[1+0.001xFc^2^\l^3^/sin(2\q)]^-1/4^
_refine_ls_extinction_method 'SHELXL-2014/7 (Sheldrick 2014'
_refine_ls_goodness_of_fit_ref 1.059
_refine_ls_hydrogen_treatment constr
_refine_ls_matrix_type full
_refine_ls_number_parameters 277
_refine_ls_number_reflns 5127
_refine_ls_number_restraints 2
_refine_ls_restrained_S_all 1.061
_refine_ls_R_factor_all 0.0811
_refine_ls_R_factor_gt 0.0472
_refine_ls_shift/su_max 0.001
_refine_ls_shift/su_mean 0.000
_refine_ls_structure_factor_coef Fsqd
_refine_ls_weighting_details 'w=1/[\s^2^(Fo^2^)+(0.0651P)^2^+0.3001P] where P=(Fo^2^+2Fc^2^)/3'
_refine_ls_weighting_scheme calc
_refine_ls_wR_factor_gt 0.1219
_refine_ls_wR_factor_ref 0.1389
_reflns_Friedel_coverage 0.000
_reflns_number_gt 3401
_reflns_number_total 5127
_reflns_threshold_expression 'I > 2\s(I)'
_cod_data_source_file d5ob01110h2.cif
_cod_data_source_block mo_ljl_zb_0m_a
_cod_depositor_comments 'Adding full bibliography for 7160710--7160712.cif.'
_cod_database_code 7160711
_shelx_shelxl_version_number 2014/7
_shelx_space_group_comment
;
The symmetry employed for this shelxl refinement is uniquely defined
by the following loop, which should always be used as a source of
symmetry information in preference to the above space-group names.
They are only intended as comments.
;
_shelx_estimated_absorpt_t_max 0.987
_shelx_estimated_absorpt_t_min 0.966
_olex2_refinement_description
;
1. Fixed Uiso
 At 1.2 times of:
  All B(H,H) groups, All C(H) groups
 At 1.5 times of:
  All C(H,H,H) groups, All O(H) groups
2.a Ternary CH refined with riding coordinates:
 C4(H4), C5(H5)
2.b Secondary CH2 refined with riding coordinates:
 B1(H1D,H1E)
2.c Aromatic/amide H refined with riding coordinates:
 C8(H8), C9(H9), C13(H13), C14(H14), C15(H15), C16(H16), C19(H19), C20(H20),
 C21(H21), C22(H22)
2.d Idealised Me refined as rotating group:
 C1(H1A,H1B,H1C), C11(H11A,H11B,H11C), C12(H12A,H12B,H12C), C24(H24A,H24B,H24C)
2.e Idealised tetrahedral OH refined as rotating group:
 O2(H2)
;
_olex2_submission_special_instructions 'No special instructions were received'

loop_
_space_group_symop_operation_xyz
'x, y, z'
'-x, y+1/2, -z+1/2'
'-x, -y, -z'
'x, -y-1/2, z-1/2'

loop_
_atom_site_label
_atom_site_type_symbol
_atom_site_fract_x
_atom_site_fract_y
_atom_site_fract_z
_atom_site_U_iso_or_equiv
_atom_site_adp_type
_atom_site_occupancy
_atom_site_site_symmetry_order
_atom_site_calc_flag
_atom_site_refinement_flags_posn
_atom_site_refinement_flags_adp
_atom_site_refinement_flags_occupancy
_atom_site_disorder_assembly
_atom_site_disorder_group
O1 O 0.56465(14) 0.37301(8) 0.80266(8) 0.0569(4) Uani 1 1 d . . . . .
O2 O 0.80192(15) 0.20923(8) 0.58046(8) 0.0549(4) Uani 1 1 d . . . . .
H2 H 0.8226 0.1788 0.5412 0.082 Uiso 1 1 calc R U . . .
O3 O 0.88903(15) 0.42969(8) 0.81007(7) 0.0561(4) Uani 1 1 d . . . . .
O4 O 0.88173(13) 0.38656(7) 0.95091(7) 0.0490(3) Uani 1 1 d . . . . .
N1 N 1.06361(16) 0.21054(9) 1.00074(10) 0.0491(4) Uani 1 1 d . . . . .
C1 C 1.2697(3) 0.34921(18) 0.8950(2) 0.1025(10) Uani 1 1 d . . . . .
H1A H 1.1950 0.3759 0.8510 0.154 Uiso 1 1 calc R U . . .
H1B H 1.3306 0.3177 0.8633 0.154 Uiso 1 1 calc R U . . .
H1C H 1.3284 0.3891 0.9328 0.154 Uiso 1 1 calc R U . . .
N2 N 1.20152(16) 0.29589(10) 0.95290(11) 0.0545(4) Uani 1 1 d . . . . .
C3 C 1.08559(17) 0.24778(11) 0.92415(11) 0.0428(4) Uani 1 1 d . . . . .
C4 C 0.82713(17) 0.29172(10) 0.82607(10) 0.0386(4) Uani 1 1 d . . . . .
H4 H 0.7754 0.2613 0.8665 0.046 Uiso 1 1 calc R U . . .
C5 C 0.72592(17) 0.29539(9) 0.73051(9) 0.0359(3) Uani 1 1 d . . . . .
H5 H 0.7821 0.3163 0.6863 0.043 Uiso 1 1 calc R U . . .
C6 C 0.59540(17) 0.35141(10) 0.73031(10) 0.0386(4) Uani 1 1 d . . . . .
C7 C 0.50363(17) 0.37884(10) 0.64134(10) 0.0378(4) Uani 1 1 d . . . . .
C8 C 0.52937(18) 0.35573(11) 0.55613(11) 0.0449(4) Uani 1 1 d . . . . .
H8 H 0.6077 0.3217 0.5527 0.054 Uiso 1 1 calc R U . . .
C9 C 0.4394(2) 0.38289(12) 0.47637(11) 0.0508(5) Uani 1 1 d . . . . .
H9 H 0.4575 0.3660 0.4199 0.061 Uiso 1 1 calc R U . . .
C10 C 0.32328(19) 0.43442(11) 0.47823(12) 0.0483(4) Uani 1 1 d . . . . .
C11 C 0.2261(2) 0.46290(14) 0.39058(13) 0.0636(6) Uani 1 1 d . . . . .
H11A H 0.2829 0.4939 0.3556 0.095 Uiso 1 1 calc R U . . .
H11B H 0.1492 0.4962 0.4049 0.095 Uiso 1 1 calc R U . . .
H11C H 0.1842 0.4168 0.3553 0.095 Uiso 1 1 calc R U . . .
C12 C 0.9545(2) 0.14817(13) 1.00298(18) 0.0737(6) Uani 1 1 d . . . . .
H12A H 0.9150 0.1302 0.9414 0.110 Uiso 1 1 calc R U . . .
H12B H 0.8772 0.1699 1.0298 0.110 Uiso 1 1 calc R U . . .
H12C H 0.9992 0.1032 1.0392 0.110 Uiso 1 1 calc R U . . .
C13 C 1.1633(3) 0.23682(15) 1.07582(13) 0.0658(6) Uani 1 1 d . . . . .
H13 H 1.1690 0.2205 1.1364 0.079 Uiso 1 1 calc R U . . .
C14 C 1.2492(2) 0.28927(14) 1.04639(14) 0.0682(6) Uani 1 1 d . . . . .
H14 H 1.3277 0.3168 1.0821 0.082 Uiso 1 1 calc R U . . .
C15 C 0.38698(18) 0.43043(10) 0.64369(11) 0.0457(4) Uani 1 1 d . . . . .
H15 H 0.3674 0.4466 0.7001 0.055 Uiso 1 1 calc R U . . .
C16 C 0.29974(19) 0.45804(11) 0.56349(12) 0.0500(4) Uani 1 1 d . . . . .
H16 H 0.2232 0.4934 0.5667 0.060 Uiso 1 1 calc R U . . .
C17 C 0.66643(17) 0.21190(9) 0.69857(10) 0.0362(4) Uani 1 1 d . . . . .
C18 C 0.70639(18) 0.17144(10) 0.62469(10) 0.0411(4) Uani 1 1 d . . . . .
C19 C 0.6476(2) 0.09614(11) 0.59712(12) 0.0490(4) Uani 1 1 d . . . . .
H19 H 0.6742 0.0700 0.5474 0.059 Uiso 1 1 calc R U . . .
C20 C 0.5502(2) 0.05961(11) 0.64265(13) 0.0533(5) Uani 1 1 d . . . . .
H20 H 0.5118 0.0088 0.6240 0.064 Uiso 1 1 calc R U . . .
C21 C 0.5097(2) 0.09826(12) 0.71586(12) 0.0525(5) Uani 1 1 d . . . . .
H21 H 0.4442 0.0738 0.7471 0.063 Uiso 1 1 calc R U . . .
C22 C 0.56710(18) 0.17352(11) 0.74248(11) 0.0436(4) Uani 1 1 d . . . . .
H22 H 0.5383 0.1995 0.7916 0.052 Uiso 1 1 calc R U . . .
C23 C 0.86411(17) 0.37260(10) 0.86879(10) 0.0400(4) Uani 1 1 d . . . . .
C24 C 0.9326(3) 0.50835(13) 0.84934(14) 0.0794(7) Uani 1 1 d . . . . .
H24A H 0.8543 0.5311 0.8745 0.119 Uiso 1 1 calc R U . . .
H24B H 0.9543 0.5436 0.8023 0.119 Uiso 1 1 calc R U . . .
H24C H 1.0181 0.5026 0.8973 0.119 Uiso 1 1 calc R U . . .
B1 B 0.9826(2) 0.24262(15) 0.82419(14) 0.0539(5) Uani 1 1 d . . . . .
H1D H 0.9620 0.1863 0.8073 0.065 Uiso 1 1 calc R U . . .
H1E H 1.0315 0.2671 0.7790 0.065 Uiso 1 1 calc R U . . .

loop_
_atom_site_aniso_label
_atom_site_aniso_U_11
_atom_site_aniso_U_22
_atom_site_aniso_U_33
_atom_site_aniso_U_23
_atom_site_aniso_U_13
_atom_site_aniso_U_12
O1 0.0620(8) 0.0697(9) 0.0394(6) -0.0041(6) 0.0111(6) 0.0199(7)
O2 0.0694(9) 0.0491(8) 0.0546(7) -0.0136(6) 0.0324(6) -0.0115(6)
O3 0.0778(9) 0.0532(8) 0.0343(6) 0.0037(5) 0.0044(6) -0.0206(7)
O4 0.0671(8) 0.0483(7) 0.0308(6) -0.0032(5) 0.0082(5) -0.0054(6)
N1 0.0500(8) 0.0474(9) 0.0507(8) 0.0044(7) 0.0122(7) 0.0088(7)
C1 0.0652(15) 0.111(2) 0.132(2) 0.0315(19) 0.0222(15) -0.0258(15)
N2 0.0391(8) 0.0581(10) 0.0635(9) 0.0013(8) 0.0034(7) -0.0030(7)
C3 0.0342(8) 0.0479(10) 0.0457(9) -0.0042(7) 0.0064(7) 0.0034(7)
C4 0.0391(8) 0.0440(9) 0.0321(7) -0.0001(7) 0.0058(6) -0.0009(7)
C5 0.0385(8) 0.0388(9) 0.0304(7) -0.0017(6) 0.0072(6) -0.0014(7)
C6 0.0404(8) 0.0374(9) 0.0374(8) -0.0026(7) 0.0065(6) -0.0019(7)
C7 0.0370(8) 0.0348(9) 0.0404(8) -0.0002(7) 0.0049(6) -0.0039(7)
C8 0.0447(9) 0.0471(10) 0.0429(9) 0.0027(7) 0.0091(7) 0.0032(8)
C9 0.0574(11) 0.0570(12) 0.0378(8) 0.0023(8) 0.0093(7) -0.0015(9)
C10 0.0459(10) 0.0456(10) 0.0494(9) 0.0102(8) 0.0002(7) -0.0069(8)
C11 0.0579(12) 0.0707(14) 0.0566(11) 0.0189(10) -0.0020(9) -0.0016(10)
C12 0.0675(14) 0.0533(13) 0.1090(18) 0.0157(12) 0.0389(13) 0.0047(11)
C13 0.0767(14) 0.0729(15) 0.0422(10) -0.0018(10) -0.0016(9) 0.0252(12)
C14 0.0566(12) 0.0716(15) 0.0641(12) -0.0155(11) -0.0172(10) 0.0069(11)
C15 0.0462(9) 0.0426(10) 0.0463(9) -0.0049(7) 0.0045(7) 0.0005(8)
C16 0.0460(10) 0.0426(10) 0.0574(10) 0.0022(8) 0.0010(8) 0.0046(8)
C17 0.0368(8) 0.0387(9) 0.0315(7) 0.0020(6) 0.0034(6) 0.0004(7)
C18 0.0462(9) 0.0394(9) 0.0378(8) 0.0008(7) 0.0087(7) -0.0009(7)
C19 0.0605(11) 0.0385(10) 0.0473(9) -0.0044(7) 0.0095(8) 0.0000(8)
C20 0.0601(11) 0.0344(9) 0.0618(11) 0.0030(8) 0.0034(9) -0.0059(8)
C21 0.0528(10) 0.0491(11) 0.0565(10) 0.0139(9) 0.0132(8) -0.0061(9)
C22 0.0452(9) 0.0459(10) 0.0398(8) 0.0031(7) 0.0085(7) 0.0006(8)
C23 0.0402(8) 0.0451(10) 0.0333(8) 0.0012(7) 0.0041(6) -0.0030(7)
C24 0.1150(19) 0.0552(13) 0.0585(12) 0.0037(10) -0.0051(12) -0.0327(13)
B1 0.0472(11) 0.0685(15) 0.0440(10) -0.0106(10) 0.0044(9) 0.0095(10)

loop_
_atom_type_symbol
_atom_type_description
_atom_type_scat_dispersion_real
_atom_type_scat_dispersion_imag
_atom_type_scat_source
C C 0.0033 0.0016 'International Tables Vol C Tables 4.2.6.8 and 6.1.1.4'
H H 0.0000 0.0000 'International Tables Vol C Tables 4.2.6.8 and 6.1.1.4'
B B 0.0013 0.0007 'International Tables Vol C Tables 4.2.6.8 and 6.1.1.4'
N N 0.0061 0.0033 'International Tables Vol C Tables 4.2.6.8 and 6.1.1.4'
O O 0.0106 0.0060 'International Tables Vol C Tables 4.2.6.8 and 6.1.1.4'

loop_
_geom_angle_atom_site_label_1
_geom_angle_atom_site_label_2
_geom_angle_atom_site_label_3
_geom_angle
_geom_angle_site_symmetry_1
_geom_angle_site_symmetry_3
_geom_angle_publ_flag
C18 O2 H2 109.5 . . ?
C23 O3 C24 116.17(13) . . ?
C3 N1 C12 124.77(16) . . ?
C3 N1 C13 110.47(17) . . ?
C13 N1 C12 124.68(18) . . ?
H1A C1 H1B 109.5 . . ?
H1A C1 H1C 109.5 . . ?
H1B C1 H1C 109.5 . . ?
N2 C1 H1A 109.5 . . ?
N2 C1 H1B 109.5 . . ?
N2 C1 H1C 109.5 . . ?
C3 N2 C1 126.00(18) . . ?
C3 N2 C14 110.55(17) . . ?
C14 N2 C1 123.4(2) . . ?
N1 C3 B1 126.55(16) . . ?
N2 C3 N1 104.60(14) . . ?
N2 C3 B1 128.48(17) . . ?
C5 C4 H4 107.4 . . ?
C5 C4 B1 112.20(12) . . ?
C23 C4 H4 107.4 . . ?
C23 C4 C5 113.85(13) . . ?
C23 C4 B1 108.37(14) . . ?
B1 C4 H4 107.4 . . ?
C4 C5 H5 108.6 . . ?
C6 C5 C4 111.47(12) . . ?
C6 C5 H5 108.6 . . ?
C17 C5 C4 111.63(12) . . ?
C17 C5 H5 108.6 . . ?
C17 C5 C6 107.81(12) . . ?
O1 C6 C5 120.24(14) . . ?
O1 C6 C7 119.77(15) . . ?
C7 C6 C5 119.98(13) . . ?
C8 C7 C6 123.37(15) . . ?
C15 C7 C6 118.46(14) . . ?
C15 C7 C8 118.17(15) . . ?
C7 C8 H8 119.8 . . ?
C9 C8 C7 120.39(16) . . ?
C9 C8 H8 119.8 . . ?
C8 C9 H9 119.1 . . ?
C8 C9 C10 121.72(16) . . ?
C10 C9 H9 119.1 . . ?
C9 C10 C11 120.87(17) . . ?
C9 C10 C16 117.46(15) . . ?
C16 C10 C11 121.67(18) . . ?
C10 C11 H11A 109.5 . . ?
C10 C11 H11B 109.5 . . ?
C10 C11 H11C 109.5 . . ?
H11A C11 H11B 109.5 . . ?
H11A C11 H11C 109.5 . . ?
H11B C11 H11C 109.5 . . ?
N1 C12 H12A 109.5 . . ?
N1 C12 H12B 109.5 . . ?
N1 C12 H12C 109.5 . . ?
H12A C12 H12B 109.5 . . ?
H12A C12 H12C 109.5 . . ?
H12B C12 H12C 109.5 . . ?
N1 C13 H13 126.4 . . ?
C14 C13 N1 107.29(18) . . ?
C14 C13 H13 126.4 . . ?
N2 C14 H14 126.5 . . ?
C13 C14 N2 107.08(18) . . ?
C13 C14 H14 126.5 . . ?
C7 C15 H15 119.6 . . ?
C16 C15 C7 120.71(16) . . ?
C16 C15 H15 119.6 . . ?
C10 C16 H16 119.2 . . ?
C15 C16 C10 121.53(17) . . ?
C15 C16 H16 119.2 . . ?
C18 C17 C5 122.53(14) . . ?
C22 C17 C5 120.08(14) . . ?
C22 C17 C18 117.39(15) . . ?
O2 C18 C17 117.70(14) . . ?
O2 C18 C19 121.78(15) . . ?
C19 C18 C17 120.51(15) . . ?
C18 C19 H19 119.7 . . ?
C20 C19 C18 120.55(17) . . ?
C20 C19 H19 119.7 . . ?
C19 C20 H20 120.0 . . ?
C19 C20 C21 119.91(17) . . ?
C21 C20 H20 120.0 . . ?
C20 C21 H21 120.3 . . ?
C20 C21 C22 119.41(17) . . ?
C22 C21 H21 120.3 . . ?
C17 C22 H22 118.9 . . ?
C21 C22 C17 122.23(16) . . ?
C21 C22 H22 118.9 . . ?
O3 C23 C4 114.20(13) . . ?
O4 C23 O3 120.92(15) . . ?
O4 C23 C4 124.67(14) . . ?
O3 C24 H24A 109.5 . . ?
O3 C24 H24B 109.5 . . ?
O3 C24 H24C 109.5 . . ?
H24A C24 H24B 109.5 . . ?
H24A C24 H24C 109.5 . . ?
H24B C24 H24C 109.5 . . ?
C3 B1 C4 108.68(14) . . ?
C3 B1 H1D 110.0 . . ?
C3 B1 H1E 110.0 . . ?
C4 B1 H1D 110.0 . . ?
C4 B1 H1E 110.0 . . ?
H1D B1 H1E 108.3 . . ?

loop_
_geom_bond_atom_site_label_1
_geom_bond_atom_site_label_2
_geom_bond_distance
_geom_bond_site_symmetry_2
_geom_bond_publ_flag
O1 C6 1.2188(18) . ?
O2 H2 0.8200 . ?
O2 C18 1.3589(19) . ?
O3 C23 1.3340(19) . ?
O3 C24 1.445(2) . ?
O4 C23 1.2182(17) . ?
N1 C3 1.343(2) . ?
N1 C12 1.451(3) . ?
N1 C13 1.369(3) . ?
C1 H1A 0.9600 . ?
C1 H1B 0.9600 . ?
C1 H1C 0.9600 . ?
C1 N2 1.460(3) . ?
N2 C3 1.339(2) . ?
N2 C14 1.373(3) . ?
C3 B1 1.598(2) . ?
C4 H4 0.9800 . ?
C4 C5 1.538(2) . ?
C4 C23 1.486(2) . ?
C4 B1 1.665(3) . ?
C5 H5 0.9800 . ?
C5 C6 1.527(2) . ?
C5 C17 1.523(2) . ?
C6 C7 1.491(2) . ?
C7 C8 1.387(2) . ?
C7 C15 1.386(2) . ?
C8 H8 0.9300 . ?
C8 C9 1.380(2) . ?
C9 H9 0.9300 . ?
C9 C10 1.380(3) . ?
C10 C11 1.502(2) . ?
C10 C16 1.383(3) . ?
C11 H11A 0.9600 . ?
C11 H11B 0.9600 . ?
C11 H11C 0.9600 . ?
C12 H12A 0.9600 . ?
C12 H12B 0.9600 . ?
C12 H12C 0.9600 . ?
C13 H13 0.9300 . ?
C13 C14 1.312(3) . ?
C14 H14 0.9300 . ?
C15 H15 0.9300 . ?
C15 C16 1.376(2) . ?
C16 H16 0.9300 . ?
C17 C18 1.396(2) . ?
C17 C22 1.387(2) . ?
C18 C19 1.385(2) . ?
C19 H19 0.9300 . ?
C19 C20 1.375(3) . ?
C20 H20 0.9300 . ?
C20 C21 1.376(3) . ?
C21 H21 0.9300 . ?
C21 C22 1.376(3) . ?
C22 H22 0.9300 . ?
C24 H24A 0.9600 . ?
C24 H24B 0.9600 . ?
C24 H24C 0.9600 . ?
B1 H1D 0.9700 . ?
B1 H1E 0.9700 . ?

loop_
_geom_torsion_atom_site_label_1
_geom_torsion_atom_site_label_2
_geom_torsion_atom_site_label_3
_geom_torsion_atom_site_label_4
_geom_torsion
_geom_torsion_site_symmetry_1
_geom_torsion_site_symmetry_2
_geom_torsion_site_symmetry_3
_geom_torsion_site_symmetry_4
_geom_torsion_publ_flag
O1 C6 C7 C8 -178.66(16) . . . . ?
O1 C6 C7 C15 1.7(2) . . . . ?
O2 C18 C19 C20 -179.44(16) . . . . ?
N1 C3 B1 C4 69.6(2) . . . . ?
N1 C13 C14 N2 0.5(2) . . . . ?
C1 N2 C3 N1 179.6(2) . . . . ?
C1 N2 C3 B1 -7.1(3) . . . . ?
C1 N2 C14 C13 179.7(2) . . . . ?
N2 C3 B1 C4 -102.2(2) . . . . ?
C3 N1 C13 C14 -1.1(2) . . . . ?
C3 N2 C14 C13 0.2(2) . . . . ?
C4 C5 C6 O1 -15.3(2) . . . . ?
C4 C5 C6 C7 165.71(14) . . . . ?
C4 C5 C17 C18 -112.18(16) . . . . ?
C4 C5 C17 C22 68.68(18) . . . . ?
C5 C4 C23 O3 -39.85(19) . . . . ?
C5 C4 C23 O4 145.35(16) . . . . ?
C5 C4 B1 C3 175.66(15) . . . . ?
C5 C6 C7 C8 0.4(2) . . . . ?
C5 C6 C7 C15 -179.28(14) . . . . ?
C5 C17 C18 O2 -0.2(2) . . . . ?
C5 C17 C18 C19 -178.93(15) . . . . ?
C5 C17 C22 C21 179.69(15) . . . . ?
C6 C5 C17 C18 125.08(15) . . . . ?
C6 C5 C17 C22 -54.06(18) . . . . ?
C6 C7 C8 C9 179.52(16) . . . . ?
C6 C7 C15 C16 179.42(16) . . . . ?
C7 C8 C9 C10 1.0(3) . . . . ?
C7 C15 C16 C10 1.2(3) . . . . ?
C8 C7 C15 C16 -0.2(2) . . . . ?
C8 C9 C10 C11 -179.65(17) . . . . ?
C8 C9 C10 C16 -0.1(3) . . . . ?
C9 C10 C16 C15 -1.0(3) . . . . ?
C11 C10 C16 C15 178.55(17) . . . . ?
C12 N1 C3 N2 -175.85(16) . . . . ?
C12 N1 C3 B1 10.7(3) . . . . ?
C12 N1 C13 C14 175.94(18) . . . . ?
C13 N1 C3 N2 1.20(19) . . . . ?
C13 N1 C3 B1 -172.23(17) . . . . ?
C14 N2 C3 N1 -0.9(2) . . . . ?
C14 N2 C3 B1 172.40(17) . . . . ?
C15 C7 C8 C9 -0.8(3) . . . . ?
C17 C5 C6 O1 107.58(17) . . . . ?
C17 C5 C6 C7 -71.45(17) . . . . ?
C17 C18 C19 C20 -0.7(3) . . . . ?
C18 C17 C22 C21 0.5(2) . . . . ?
C18 C19 C20 C21 0.5(3) . . . . ?
C19 C20 C21 C22 0.3(3) . . . . ?
C20 C21 C22 C17 -0.7(3) . . . . ?
C22 C17 C18 O2 179.01(14) . . . . ?
C22 C17 C18 C19 0.2(2) . . . . ?
C23 C4 C5 C6 -47.66(18) . . . . ?
C23 C4 C5 C17 -168.28(13) . . . . ?
C23 C4 B1 C3 49.1(2) . . . . ?
C24 O3 C23 O4 -2.0(3) . . . . ?
C24 O3 C23 C4 -177.01(17) . . . . ?
B1 C4 C5 C6 -171.20(15) . . . . ?
B1 C4 C5 C17 68.18(18) . . . . ?
B1 C4 C23 O3 85.75(17) . . . . ?
B1 C4 C23 O4 -89.1(2) . . . . ?
